data_7716096
loop_
_publ_author_name
'Amadi, Chijioke Kingsley'
'Karimpour, Touraj'
'Jafari, Maziar'
'Peng, Zhiyuan'
'Van Gerven, David'
'Brune, Veronika'
'Hartl, Fabian'
'Siaj, Mohamed'
'Mathur, Sanjay'

_publ_section_title
;
 Synthesis and theoretical study of a mixed-ligand indium(III) complex for
 fabrication of &#x3b2;-In<sub>2</sub>S<sub>3</sub> thin films <i>via</i>
 chemical vapor deposition.
;
_journal_issue 23
_journal_name_full 'Dalton transactions (Cambridge, England : 2003)'
_journal_page_first 9874
_journal_page_last 9886
_journal_paper_doi 10.1039/d4dt00394b
_journal_volume 53
_journal_year 2024
_chemical_formula_moiety 'C13 H16 F3 In N2 O S2'
_chemical_formula_sum 'C13 H16 F3 In N2 O S2'
_chemical_formula_weight 452.22
_chemical_name_systematic In(HSEt)2NMe)NO
_space_group_crystal_system orthorhombic
_space_group_IT_number 61
_space_group_name_Hall '-P 2ac 2ab'
_space_group_name_H-M_alt 'P b c a'
_atom_sites_solution_hydrogens geom
_atom_sites_solution_primary dual
_audit_block_doi 10.5517/ccdc.csd.cc2fhkp6
_audit_creation_date 2022-08-23
_audit_creation_method
;
Olex2 1.5
(compiled 2021.12.09 svn.r5202d8cf for OlexSys, GUI svn.r6439)
;
_audit_update_record
;
2023-03-16 deposited with the CCDC.	2024-05-17 downloaded from the CCDC.
;
_cell_angle_alpha 90
_cell_angle_beta 90
_cell_angle_gamma 90
_cell_formula_units_Z 8
_cell_length_a 11.1065(3)
_cell_length_b 13.0043(5)
_cell_length_c 22.9345(7)
_cell_measurement_reflns_used 8098
_cell_measurement_temperature 100.00
_cell_measurement_theta_max 28.24
_cell_measurement_theta_min 3.00
_cell_volume 3312.48(19)
_computing_molecular_graphics 'Olex2 1.5 (Dolomanov et al., 2009)'
_computing_publication_material 'Olex2 1.5 (Dolomanov et al., 2009)'
_computing_structure_refinement 'SHELXL 2018/3 (Sheldrick, 2015)'
_computing_structure_solution 'SHELXT 2018/2 (Sheldrick, 2018)'
_diffrn_ambient_temperature 100.00
_diffrn_measured_fraction_theta_full 0.997
_diffrn_measured_fraction_theta_max 0.996
_diffrn_measurement_device_type 'Bruker APEX-II CCD'
_diffrn_measurement_method '\f and \w scans'
_diffrn_radiation_type MoK\a
_diffrn_radiation_wavelength 0.71073
_diffrn_reflns_av_R_equivalents 0.0676
_diffrn_reflns_av_unetI/netI 0.0387
_diffrn_reflns_Laue_measured_fraction_full 0.997
_diffrn_reflns_Laue_measured_fraction_max 0.996
_diffrn_reflns_limit_h_max 14
_diffrn_reflns_limit_h_min -12
_diffrn_reflns_limit_k_max 17
_diffrn_reflns_limit_k_min -17
_diffrn_reflns_limit_l_max 30
_diffrn_reflns_limit_l_min -29
_diffrn_reflns_number 28635
_diffrn_reflns_point_group_measured_fraction_full 0.997
_diffrn_reflns_point_group_measured_fraction_max 0.996
_diffrn_reflns_theta_full 25.242
_diffrn_reflns_theta_max 27.876
_diffrn_reflns_theta_min 2.553
_diffrn_source_current 1.4
_diffrn_source_power 0.07
_diffrn_source_voltage 50.0
_diffrn_standards_number 0
_exptl_absorpt_coefficient_mu 1.710
_exptl_absorpt_correction_T_max 0.7457
_exptl_absorpt_correction_T_min 0.6852
_exptl_absorpt_correction_type none
_exptl_absorpt_process_details
;
SADABS-2016/2 (Bruker,2016/2) was used for absorption correction.
wR2(int) was 0.0771 before and 0.0665 after correction.
The Ratio of minimum to maximum transmission is 0.9189.
The \l/2 correction factor is Not present.
;
_exptl_crystal_colour colourless
_exptl_crystal_colour_primary colourless
_exptl_crystal_density_diffrn 1.814
_exptl_crystal_description block
_exptl_crystal_F_000 1792
_exptl_crystal_size_max 0.06
_exptl_crystal_size_mid 0.05
_exptl_crystal_size_min 0.02
_refine_diff_density_max 0.575
_refine_diff_density_min -0.993
_refine_diff_density_rms 0.123
_refine_ls_extinction_method none
_refine_ls_goodness_of_fit_ref 1.048
_refine_ls_hydrogen_treatment constr
_refine_ls_matrix_type full
_refine_ls_number_parameters 200
_refine_ls_number_reflns 3937
_refine_ls_number_restraints 0
_refine_ls_restrained_S_all 1.048
_refine_ls_R_factor_all 0.0463
_refine_ls_R_factor_gt 0.0333
_refine_ls_shift/su_max 0.002
_refine_ls_shift/su_mean 0.000
_refine_ls_structure_factor_coef Fsqd
_refine_ls_weighting_details 'w=1/[\s^2^(Fo^2^)+(0.0254P)^2^+7.1955P] where P=(Fo^2^+2Fc^2^)/3'
_refine_ls_weighting_scheme calc
_refine_ls_wR_factor_gt 0.0691
_refine_ls_wR_factor_ref 0.0759
_reflns_Friedel_coverage 0.000
_reflns_number_gt 3116
_reflns_number_total 3937
_reflns_threshold_expression 'I > 2\s(I)'
_cod_data_source_file d4dt00394b3.cif
_cod_data_source_block mo_amadi_sns_in_lis_0m
_cod_depositor_comments 'Adding full bibliography for 7716095--7716096.cif.'
_cod_database_code 7716096
_shelx_shelxl_version_number 2018/3
_shelx_space_group_comment
;
The symmetry employed for this shelxl refinement is uniquely defined
by the following loop, which should always be used as a source of
symmetry information in preference to the above space-group names.
They are only intended as comments.
;
_shelx_estimated_absorpt_t_max 0.967
_shelx_estimated_absorpt_t_min 0.904
_olex2_refinement_description
;
1. Fixed Uiso
 At 1.2 times of:
  All C(H) groups, All C(H,H) groups
 At 1.5 times of:
  All C(H,H,H) groups
2.a Secondary CH2 refined with riding coordinates:
 C00D(H00B,H00D), C00G(H00F,H00G), C00I(H00I,H00J), C00J(H00K,H00L)
2.b Aromatic/amide H refined with riding coordinates:
 C00A(H00A), C00C(H00C), C00E(H00E), C00H(H00H), C00K(H00M)
2.c Idealised Me refined as rotating group:
 C00L(H00N,H00O,H00P)
;
_olex2_submission_special_instructions 'No special instructions were received'

loop_
_space_group_symop_operation_xyz
'x, y, z'
'-x+1/2, -y, z+1/2'
'-x, y+1/2, -z+1/2'
'x+1/2, -y+1/2, -z'
'-x, -y, -z'
'x-1/2, y, -z-1/2'
'x, -y-1/2, z-1/2'
'-x-1/2, y-1/2, z'

loop_
_atom_site_label
_atom_site_type_symbol
_atom_site_fract_x
_atom_site_fract_y
_atom_site_fract_z
_atom_site_U_iso_or_equiv
_atom_site_adp_type
_atom_site_occupancy
_atom_site_site_symmetry_order
_atom_site_calc_flag
_atom_site_refinement_flags_posn
_atom_site_refinement_flags_adp
_atom_site_refinement_flags_occupancy
_atom_site_disorder_assembly
_atom_site_disorder_group
In01 In 0.39950(2) 0.54908(2) 0.65956(2) 0.01137(7) Uani 1 1 d . . . . .
S002 S 0.51646(7) 0.69098(7) 0.62149(4) 0.01559(17) Uani 1 1 d . . . . .
S003 S 0.39525(8) 0.48370(7) 0.75874(4) 0.01941(18) Uani 1 1 d . . . . .
F004 F 0.15571(19) 0.58055(16) 0.51170(10) 0.0250(5) Uani 1 1 d . . . . .
F005 F 0.2184(2) 0.46225(18) 0.45330(9) 0.0281(5) Uani 1 1 d . . . . .
O006 O 0.2658(2) 0.49287(19) 0.60400(10) 0.0168(5) Uani 1 1 d . . . . .
F007 F 0.0938(2) 0.42414(18) 0.52197(11) 0.0327(6) Uani 1 1 d . . . . .
N008 N 0.5158(2) 0.4236(2) 0.62024(12) 0.0139(6) Uani 1 1 d . . . . .
N009 N 0.2677(3) 0.6762(2) 0.69339(12) 0.0167(6) Uani 1 1 d . . . . .
C00A C 0.6165(3) 0.3976(3) 0.64975(15) 0.0162(7) Uani 1 1 d . . . . .
H00A H 0.628356 0.425564 0.687578 0.019 Uiso 1 1 calc R U . . .
C00B C 0.4984(3) 0.3845(3) 0.56608(14) 0.0145(7) Uani 1 1 d . . . . .
C00C C 0.7021(3) 0.3328(3) 0.62779(16) 0.0186(7) Uani 1 1 d . . . . .
H00C H 0.772149 0.316515 0.649727 0.022 Uiso 1 1 calc R U . . .
C00D C 0.2249(3) 0.6429(3) 0.75161(16) 0.0223(8) Uani 1 1 d . . . . .
H00B H 0.160778 0.590822 0.746388 0.027 Uiso 1 1 calc R U . . .
H00D H 0.188817 0.702744 0.771782 0.027 Uiso 1 1 calc R U . . .
C00E C 0.3926(3) 0.4133(3) 0.53216(14) 0.0153(7) Uani 1 1 d . . . . .
H00E H 0.394179 0.396081 0.491914 0.018 Uiso 1 1 calc R U . . .
C00F C 0.2929(3) 0.4616(3) 0.55144(15) 0.0150(7) Uani 1 1 d . . . . .
C00G C 0.3422(3) 0.7709(3) 0.69809(16) 0.0225(8) Uani 1 1 d . . . . .
H00F H 0.399269 0.763176 0.730951 0.027 Uiso 1 1 calc R U . . .
H00G H 0.289082 0.830079 0.706826 0.027 Uiso 1 1 calc R U . . .
C00H C 0.5828(3) 0.3169(3) 0.54226(16) 0.0193(7) Uani 1 1 d . . . . .
H00H H 0.569710 0.288367 0.504662 0.023 Uiso 1 1 calc R U . . .
C00I C 0.4124(4) 0.7932(3) 0.64267(16) 0.0235(8) Uani 1 1 d . . . . .
H00I H 0.458663 0.857529 0.648164 0.028 Uiso 1 1 calc R U . . .
H00J H 0.354720 0.804675 0.610434 0.028 Uiso 1 1 calc R U . . .
C00J C 0.3231(3) 0.5977(3) 0.79018(16) 0.0221(8) Uani 1 1 d . . . . .
H00K H 0.287638 0.579135 0.828364 0.026 Uiso 1 1 calc R U . . .
H00L H 0.385182 0.650926 0.797171 0.026 Uiso 1 1 calc R U . . .
C00K C 0.6845(3) 0.2917(3) 0.57306(16) 0.0201(7) Uani 1 1 d . . . . .
H00M H 0.742407 0.246178 0.556771 0.024 Uiso 1 1 calc R U . . .
C00L C 0.1627(3) 0.6933(3) 0.65508(17) 0.0271(9) Uani 1 1 d . . . . .
H00N H 0.190460 0.715718 0.616547 0.041 Uiso 1 1 calc R U . . .
H00O H 0.110963 0.746499 0.672065 0.041 Uiso 1 1 calc R U . . .
H00P H 0.117131 0.629188 0.651197 0.041 Uiso 1 1 calc R U . . .
C00M C 0.1904(3) 0.4826(3) 0.50904(17) 0.0216(8) Uani 1 1 d . . . . .

loop_
_atom_site_aniso_label
_atom_site_aniso_U_11
_atom_site_aniso_U_22
_atom_site_aniso_U_33
_atom_site_aniso_U_23
_atom_site_aniso_U_13
_atom_site_aniso_U_12
In01 0.01060(11) 0.01092(12) 0.01259(12) -0.00054(9) 0.00021(8) 0.00000(8)
S002 0.0152(4) 0.0160(4) 0.0156(4) 0.0008(3) 0.0017(3) -0.0031(3)
S003 0.0253(4) 0.0179(4) 0.0151(4) 0.0028(3) 0.0003(3) 0.0005(4)
F004 0.0220(11) 0.0185(11) 0.0344(13) 0.0051(9) -0.0050(9) 0.0032(9)
F005 0.0321(12) 0.0311(13) 0.0210(11) -0.0001(10) -0.0124(9) 0.0020(10)
O006 0.0104(11) 0.0214(13) 0.0186(12) -0.0052(10) -0.0017(9) -0.0017(9)
F007 0.0233(12) 0.0320(13) 0.0428(14) 0.0130(11) -0.0162(10) -0.0123(10)
N008 0.0150(13) 0.0121(14) 0.0147(14) -0.0001(11) 0.0004(11) 0.0013(11)
N009 0.0158(14) 0.0171(15) 0.0172(14) -0.0024(12) 0.0006(11) 0.0027(11)
C00A 0.0157(16) 0.0141(17) 0.0188(17) 0.0020(13) -0.0030(13) -0.0006(13)
C00B 0.0136(15) 0.0134(17) 0.0166(16) 0.0007(13) 0.0022(12) -0.0026(12)
C00C 0.0134(16) 0.0177(18) 0.0246(18) 0.0040(14) -0.0033(14) 0.0044(13)
C00D 0.0208(18) 0.025(2) 0.0207(18) -0.0043(15) 0.0097(14) -0.0014(15)
C00E 0.0189(16) 0.0146(16) 0.0123(15) 0.0001(12) -0.0017(13) -0.0015(13)
C00F 0.0133(15) 0.0128(16) 0.0188(17) -0.0003(13) -0.0030(12) -0.0040(12)
C00G 0.030(2) 0.0125(18) 0.0247(19) -0.0050(15) 0.0046(15) 0.0022(14)
C00H 0.0223(18) 0.0163(18) 0.0194(18) -0.0033(14) -0.0005(14) 0.0026(14)
C00I 0.030(2) 0.0149(18) 0.0256(19) 0.0005(14) 0.0047(16) 0.0046(15)
C00J 0.0238(19) 0.024(2) 0.0183(18) -0.0045(15) 0.0038(14) -0.0032(15)
C00K 0.0171(17) 0.0177(18) 0.0254(19) 0.0001(15) 0.0035(14) 0.0077(14)
C00L 0.0217(19) 0.032(2) 0.028(2) 0.0011(18) -0.0030(16) 0.0130(16)
C00M 0.0214(18) 0.0157(18) 0.028(2) 0.0022(15) -0.0062(15) -0.0008(14)

loop_
_atom_type_symbol
_atom_type_description
_atom_type_scat_dispersion_real
_atom_type_scat_dispersion_imag
_atom_type_scat_source
C C 0.0033 0.0016 'International Tables Vol C Tables 4.2.6.8 and 6.1.1.4'
H H 0.0000 0.0000 'International Tables Vol C Tables 4.2.6.8 and 6.1.1.4'
F F 0.0171 0.0103 'International Tables Vol C Tables 4.2.6.8 and 6.1.1.4'
In In -0.7276 1.3100 'International Tables Vol C Tables 4.2.6.8 and 6.1.1.4'
N N 0.0061 0.0033 'International Tables Vol C Tables 4.2.6.8 and 6.1.1.4'
O O 0.0106 0.0060 'International Tables Vol C Tables 4.2.6.8 and 6.1.1.4'
S S 0.1246 0.1234 'International Tables Vol C Tables 4.2.6.8 and 6.1.1.4'

loop_
_geom_angle_atom_site_label_1
_geom_angle_atom_site_label_2
_geom_angle_atom_site_label_3
_geom_angle
_geom_angle_site_symmetry_1
_geom_angle_site_symmetry_3
_geom_angle_publ_flag
S002 In01 S003 127.98(3) . . ?
O006 In01 S002 115.36(7) . . ?
O006 In01 S003 115.79(7) . . ?
O006 In01 N008 84.87(10) . . ?
O006 In01 N009 90.28(10) . . ?
N008 In01 S002 95.70(7) . . ?
N008 In01 S003 97.57(7) . . ?
N008 In01 N009 174.98(10) . . ?
N009 In01 S002 85.23(8) . . ?
N009 In01 S003 85.67(7) . . ?
C00I S002 In01 96.85(13) . . ?
C00J S003 In01 95.38(12) . . ?
C00F O006 In01 120.5(2) . . ?
C00A N008 In01 116.9(2) . . ?
C00A N008 C00B 118.9(3) . . ?
C00B N008 In01 123.6(2) . . ?
C00D N009 In01 107.1(2) . . ?
C00D N009 C00G 110.8(3) . . ?
C00G N009 In01 105.1(2) . . ?
C00L N009 In01 113.8(2) . . ?
C00L N009 C00D 109.1(3) . . ?
C00L N009 C00G 110.9(3) . . ?
N008 C00A H00A 118.4 . . ?
N008 C00A C00C 123.1(3) . . ?
C00C C00A H00A 118.4 . . ?
N008 C00B C00E 120.5(3) . . ?
N008 C00B C00H 119.9(3) . . ?
C00H C00B C00E 119.6(3) . . ?
C00A C00C H00C 120.8 . . ?
C00A C00C C00K 118.4(3) . . ?
C00K C00C H00C 120.8 . . ?
N009 C00D H00B 108.8 . . ?
N009 C00D H00D 108.8 . . ?
N009 C00D C00J 114.0(3) . . ?
H00B C00D H00D 107.7 . . ?
C00J C00D H00B 108.8 . . ?
C00J C00D H00D 108.8 . . ?
C00B C00E H00E 116.3 . . ?
C00F C00E C00B 127.4(3) . . ?
C00F C00E H00E 116.3 . . ?
O006 C00F C00E 129.5(3) . . ?
O006 C00F C00M 111.2(3) . . ?
C00E C00F C00M 119.2(3) . . ?
N009 C00G H00F 109.1 . . ?
N009 C00G H00G 109.1 . . ?
N009 C00G C00I 112.5(3) . . ?
H00F C00G H00G 107.8 . . ?
C00I C00G H00F 109.1 . . ?
C00I C00G H00G 109.1 . . ?
C00B C00H H00H 119.9 . . ?
C00K C00H C00B 120.1(3) . . ?
C00K C00H H00H 119.9 . . ?
S002 C00I H00I 108.7 . . ?
S002 C00I H00J 108.7 . . ?
C00G C00I S002 114.1(3) . . ?
C00G C00I H00I 108.7 . . ?
C00G C00I H00J 108.7 . . ?
H00I C00I H00J 107.6 . . ?
S003 C00J H00K 108.9 . . ?
S003 C00J H00L 108.9 . . ?
C00D C00J S003 113.4(3) . . ?
C00D C00J H00K 108.9 . . ?
C00D C00J H00L 108.9 . . ?
H00K C00J H00L 107.7 . . ?
C00C C00K H00M 120.2 . . ?
C00H C00K C00C 119.5(3) . . ?
C00H C00K H00M 120.2 . . ?
N009 C00L H00N 109.5 . . ?
N009 C00L H00O 109.5 . . ?
N009 C00L H00P 109.5 . . ?
H00N C00L H00O 109.5 . . ?
H00N C00L H00P 109.5 . . ?
H00O C00L H00P 109.5 . . ?
F004 C00M F005 107.4(3) . . ?
F004 C00M F007 107.4(3) . . ?
F004 C00M C00F 111.0(3) . . ?
F005 C00M F007 106.4(3) . . ?
F005 C00M C00F 113.6(3) . . ?
F007 C00M C00F 110.7(3) . . ?

loop_
_geom_bond_atom_site_label_1
_geom_bond_atom_site_label_2
_geom_bond_distance
_geom_bond_site_symmetry_2
_geom_bond_publ_flag
In01 S002 2.4197(9) . ?
In01 S003 2.4288(9) . ?
In01 O006 2.089(2) . ?
In01 N008 2.268(3) . ?
In01 N009 2.340(3) . ?
S002 C00I 1.827(4) . ?
S003 C00J 1.834(4) . ?
F004 C00M 1.332(4) . ?
F005 C00M 1.342(4) . ?
O006 C00F 1.307(4) . ?
F007 C00M 1.349(4) . ?
N008 C00A 1.350(4) . ?
N008 C00B 1.356(4) . ?
N009 C00D 1.482(4) . ?
N009 C00G 1.488(5) . ?
N009 C00L 1.477(4) . ?
C00A H00A 0.9500 . ?
C00A C00C 1.367(5) . ?
C00B C00E 1.458(5) . ?
C00B C00H 1.396(5) . ?
C00C H00C 0.9500 . ?
C00C C00K 1.378(5) . ?
C00D H00B 0.9900 . ?
C00D H00D 0.9900 . ?
C00D C00J 1.522(5) . ?
C00E H00E 0.9500 . ?
C00E C00F 1.348(5) . ?
C00F C00M 1.521(5) . ?
C00G H00F 0.9900 . ?
C00G H00G 0.9900 . ?
C00G C00I 1.519(5) . ?
C00H H00H 0.9500 . ?
C00H C00K 1.373(5) . ?
C00I H00I 0.9900 . ?
C00I H00J 0.9900 . ?
C00J H00K 0.9900 . ?
C00J H00L 0.9900 . ?
C00K H00M 0.9500 . ?
C00L H00N 0.9800 . ?
C00L H00O 0.9800 . ?
C00L H00P 0.9800 . ?

loop_
_geom_torsion_atom_site_label_1
_geom_torsion_atom_site_label_2
_geom_torsion_atom_site_label_3
_geom_torsion_atom_site_label_4
_geom_torsion
_geom_torsion_site_symmetry_1
_geom_torsion_site_symmetry_2
_geom_torsion_site_symmetry_3
_geom_torsion_site_symmetry_4
_geom_torsion_publ_flag
In01 S002 C00I C00G 31.6(3) . . . . ?
In01 S003 C00J C00D 39.7(3) . . . . ?
In01 O006 C00F C00E 35.0(5) . . . . ?
In01 O006 C00F C00M -147.2(2) . . . . ?
In01 N008 C00A C00C -171.7(3) . . . . ?
In01 N008 C00B C00E -7.5(4) . . . . ?
In01 N008 C00B C00H 171.9(2) . . . . ?
In01 N009 C00D C00J 42.2(3) . . . . ?
In01 N009 C00G C00I 50.8(3) . . . . ?
O006 C00F C00M F004 52.0(4) . . . . ?
O006 C00F C00M F005 173.2(3) . . . . ?
O006 C00F C00M F007 -67.2(4) . . . . ?
N008 C00A C00C C00K -0.4(5) . . . . ?
N008 C00B C00E C00F -13.6(5) . . . . ?
N008 C00B C00H C00K -1.3(5) . . . . ?
N009 C00D C00J S003 -60.0(4) . . . . ?
N009 C00G C00I S002 -59.6(4) . . . . ?
C00A N008 C00B C00E -178.1(3) . . . . ?
C00A N008 C00B C00H 1.2(5) . . . . ?
C00A C00C C00K C00H 0.3(5) . . . . ?
C00B N008 C00A C00C -0.4(5) . . . . ?
C00B C00E C00F O006 -0.9(6) . . . . ?
C00B C00E C00F C00M -178.5(3) . . . . ?
C00B C00H C00K C00C 0.6(5) . . . . ?
C00D N009 C00G C00I 166.1(3) . . . . ?
C00E C00B C00H C00K 178.0(3) . . . . ?
C00E C00F C00M F004 -130.0(3) . . . . ?
C00E C00F C00M F005 -8.7(5) . . . . ?
C00E C00F C00M F007 110.9(4) . . . . ?
C00G N009 C00D C00J -71.9(4) . . . . ?
C00H C00B C00E C00F 167.1(4) . . . . ?
C00L N009 C00D C00J 165.7(3) . . . . ?
C00L N009 C00G C00I -72.6(4) . . . . ?
